data_2210347
loop_
_publ_author_name
'P\'erez, Yolanda'
'Johnson, Andrew L.'
'Raithby, Paul R.'

_publ_section_title
Poly[\m~2~-acetato-diacetonitrile[\m~2~-<i>N</i>,<i>N</i>'-bis(2-hydroxyphenyl)pyridine-2,6-dicarboxamide]potassium(I)]
_journal_coeditor_code NG2075
_journal_issue 9
_journal_name_full 'Acta Crystallographica Section E'
_journal_page_first m2359
_journal_page_last m2360
_journal_paper_doi 10.1107/S1600536806033678
_journal_volume 62
_journal_year 2006
_chemical_formula_iupac '[K (C2 H3 O2) (C2 H3 N1)2 (C19 H15 N3 O4)]'
_chemical_formula_moiety 'C25 H24 K N5 O6'
_chemical_formula_sum 'C25 H24 K N5 O6'
_chemical_formula_weight 529.59
_chemical_name_systematic
;
Poly[diacetonitrile-\m~2~-acetato-\m~2~-N,N'-bis(2-hydroxyphenyl)pyridine-
2,6-dicarboxamide)potassium(I)]
;
_space_group_IT_number 61
_symmetry_cell_setting orthorhombic
_symmetry_space_group_name_Hall '-P 2ac 2ab'
_symmetry_space_group_name_H-M 'P b c a'
_audit_creation_method 'WinGX routine CIF_UPDATE'
_cell_angle_alpha 90
_cell_angle_beta 90
_cell_angle_gamma 90
_cell_formula_units_Z 8
_cell_length_a 13.6100(2)
_cell_length_b 21.1060(3)
_cell_length_c 17.5730(3)
_cell_measurement_reflns_used 48840
_cell_measurement_temperature 150(2)
_cell_measurement_theta_max 25.03
_cell_measurement_theta_min 2.91
_cell_volume 5047.89(13)
_computing_cell_refinement 'SCALEPACK (Otwinowski & Minor, 1997)'
_computing_data_collection 'COLLECT (Nonius, 1998)'
_computing_data_reduction 'SCALEPACK and DENZO (Otwinowski & Minor, 1997)'
_computing_molecular_graphics 'ORTEP-3 (Farrugia, 1997)'
_computing_publication_material 'WinGX (Farrugia, 1999)'
_computing_structure_refinement 'SHELXL97 (Sheldrick, 1997)'
_computing_structure_solution 'SHELXS97 (Sheldrick, 1997)'
_diffrn_measured_fraction_theta_full 0.997
_diffrn_measured_fraction_theta_max 0.997
_diffrn_measurement_device_type 'Bruker NoniusKappa CCD area-detector'
_diffrn_measurement_method '\w and \f'
_diffrn_radiation_type MoK\a
_diffrn_radiation_wavelength 0.71073
_diffrn_reflns_av_R_equivalents 0.0464
_diffrn_reflns_limit_h_max 14
_diffrn_reflns_limit_h_min -16
_diffrn_reflns_limit_k_max 24
_diffrn_reflns_limit_k_min -25
_diffrn_reflns_limit_l_max 20
_diffrn_reflns_limit_l_min -20
_diffrn_reflns_number 30810
_diffrn_reflns_theta_full 25.02
_diffrn_reflns_theta_max 25.02
_diffrn_reflns_theta_min 3.56
_diffrn_standards_number 0
_exptl_absorpt_coefficient_mu 0.261
_exptl_absorpt_correction_T_max 0.974
_exptl_absorpt_correction_T_min 0.919
_exptl_absorpt_correction_type multi-scan
_exptl_absorpt_process_details '(SORTAV; Blessing, 1995)'
_exptl_crystal_colour Orange
_exptl_crystal_density_diffrn 1.394
_exptl_crystal_density_method 'not measured'
_exptl_crystal_description Block
_exptl_crystal_F_000 2208
_exptl_crystal_size_max 0.17
_exptl_crystal_size_mid 0.13
_exptl_crystal_size_min 0.1
_refine_diff_density_max 0.446
_refine_diff_density_min -1.04
_refine_ls_extinction_expression Fc^*^=kFc[1+0.001xFc^2^\l^3^/sin(2\q)]^-1/4^
_refine_ls_extinction_method none
_refine_ls_goodness_of_fit_ref 1.054
_refine_ls_hydrogen_treatment constr
_refine_ls_matrix_type full
_refine_ls_number_parameters 339
_refine_ls_number_reflns 4445
_refine_ls_number_restraints 0
_refine_ls_restrained_S_all 1.054
_refine_ls_R_factor_gt 0.0622
_refine_ls_shift/su_max 0.006
_refine_ls_structure_factor_coef Fsqd
_refine_ls_weighting_details 'calc w = 1/[\s^2^(Fo^2^)+(0.0943P)^2^+9.313P] where P=(Fo^2^+2Fc^2^)/3'
_refine_ls_weighting_scheme calc
_refine_ls_wR_factor_ref 0.1825
_reflns_number_gt 3751
_reflns_number_total 4445
_reflns_threshold_expression I>2\s(I)
_cod_data_source_file ng2075.cif
_cod_data_source_block I
_cod_depositor_comments
;
The following automatic conversions were performed:
'_symmetry_cell_setting' value 'Orthorhombic' changed to 'orthorhombic'
according to '/home/saulius/struct/CIF-dictionaries/cif_core.dic'
dictionary named 'cif_core.dic' version 2.4.1 from 2010-06-29.

Automatic conversion script
Id: cif_fix_enum 1527 2010-12-29 10:47:43Z saulius 

The following automatic conversions were performed:

'_symmetry_cell_setting' value 'Orthorhombic' changed to
'orthorhombic' according to
/home/saulius/struct/CIF-dictionaries/cif_core.dic dictionary named
'cif_core.dic' version 2.4.1 from 2010-06-29.

Automatic conversion script
Id: cif_fix_values 1715 2011-07-08 13:25:40Z adriana 
;
_cod_database_code 2210347
_cod_database_fobs_code 2210347

loop_
_symmetry_equiv_pos_as_xyz
'x, y, z'
'-x+1/2, -y, z+1/2'
'x+1/2, -y+1/2, -z'
'-x, y+1/2, -z+1/2'
'-x, -y, -z'
'x-1/2, y, -z-1/2'
'-x-1/2, y-1/2, z'
'x, -y-1/2, z-1/2'

loop_
_atom_site_type_symbol
_atom_site_label
_atom_site_fract_x
_atom_site_fract_y
_atom_site_fract_z
_atom_site_U_iso_or_equiv
_atom_site_adp_type
_atom_site_calc_flag
_atom_site_refinement_flags
_atom_site_occupancy
K K1 0.32899(6) 0.63984(4) 0.32048(5) 0.0393(3) Uani d . 1
O O1 0.03601(16) 0.46047(10) 0.61597(12) 0.0260(5) Uani d . 1
H H1O 0.0245 0.4377 0.6542 0.031 Uiso calc R 1
O O2 0.21897(17) 0.59656(12) 0.44330(14) 0.0370(6) Uani d . 1
O O3 -0.18735(16) 0.74268(10) 0.61676(13) 0.0277(5) Uani d . 1
O O4 -0.14184(15) 0.52344(10) 0.69281(13) 0.0268(5) Uani d . 1
H H4O -0.1462 0.4862 0.7094 0.032 Uiso calc R 1
O O5 0.49403(15) 0.60471(10) 0.24059(12) 0.0265(5) Uani d . 1
O O6 0.65655(16) 0.59633(10) 0.23424(13) 0.0294(5) Uani d . 1
N N1 0.00694(18) 0.64723(11) 0.54463(13) 0.0203(5) Uani d . 1
N N2 0.11790(19) 0.54268(12) 0.52490(14) 0.0233(6) Uani d . 1
H H2N 0.0635 0.5472 0.5514 0.028 Uiso calc R 1
N N3 -0.14907(18) 0.63872(11) 0.63950(14) 0.0212(6) Uani d . 1
H H3N -0.1019 0.6108 0.633 0.025 Uiso calc R 1
N N4 0.3715(3) 0.7545(2) 0.2052(2) 0.0638(11) Uani d . 1
N N5 0.4598(3) 0.58325(18) 0.4408(2) 0.0512(9) Uani d . 1
C C1 0.1195(2) 0.44041(14) 0.58171(16) 0.0230(7) Uani d . 1
C C2 0.1607(2) 0.38097(16) 0.59291(19) 0.0294(7) Uani d . 1
H H2 0.1313 0.3521 0.6276 0.035 Uiso calc R 1
C C3 0.2448(3) 0.36378(16) 0.55337(19) 0.0337(8) Uani d . 1
H H3 0.2729 0.3231 0.561 0.04 Uiso calc R 1
C C4 0.2878(3) 0.40571(17) 0.5028(2) 0.0353(8) Uani d . 1
H H4 0.3452 0.3934 0.4758 0.042 Uiso calc R 1
C C5 0.2486(2) 0.46531(17) 0.49105(18) 0.0299(7) Uani d . 1
H H5 0.2788 0.4939 0.4564 0.036 Uiso calc R 1
C C6 0.1638(2) 0.48308(15) 0.53076(17) 0.0237(7) Uani d . 1
C C7 0.1456(2) 0.59359(15) 0.48446(17) 0.0245(7) Uani d . 1
C C8 0.0810(2) 0.65075(15) 0.49447(17) 0.0233(7) Uani d . 1
C C9 0.1018(2) 0.70516(16) 0.45264(19) 0.0307(7) Uani d . 1
H H9 0.1543 0.7056 0.417 0.037 Uiso calc R 1
C C10 0.0446(3) 0.75849(16) 0.46388(19) 0.0321(8) Uani d . 1
H H10 0.0575 0.7963 0.4364 0.038 Uiso calc R 1
C C11 -0.0316(2) 0.75581(15) 0.51580(18) 0.0264(7) Uani d . 1
H H11 -0.0716 0.7919 0.5251 0.032 Uiso calc R 1
C C12 -0.0483(2) 0.69926(13) 0.55413(16) 0.0203(6) Uani d . 1
C C13 -0.1347(2) 0.69564(13) 0.60721(16) 0.0209(6) Uani d . 1
C C14 -0.2309(2) 0.61816(14) 0.68278(16) 0.0204(6) Uani d . 1
C C15 -0.3139(2) 0.65442(15) 0.69736(18) 0.0256(7) Uani d . 1
H H15 -0.3174 0.6969 0.6796 0.031 Uiso calc R 1
C C16 -0.3917(2) 0.62870(16) 0.73790(19) 0.0290(7) Uani d . 1
H H16 -0.4486 0.6535 0.7474 0.035 Uiso calc R 1
C C17 -0.3868(2) 0.56729(15) 0.76450(18) 0.0287(7) Uani d . 1
H H17 -0.4403 0.5499 0.7923 0.034 Uiso calc R 1
C C18 -0.3037(2) 0.53074(15) 0.75074(18) 0.0255(7) Uani d . 1
H H18 -0.3002 0.4886 0.7697 0.031 Uiso calc R 1
C C19 -0.2254(2) 0.55555(14) 0.70935(16) 0.0216(6) Uani d . 1
C C20 0.5794(2) 0.62540(14) 0.25225(17) 0.0223(7) Uani d . 1
C C21 0.5892(3) 0.68904(15) 0.2908(2) 0.0349(8) Uani d . 1
H H21A 0.5745 0.6846 0.3451 0.052 Uiso calc R 1
H H21B 0.5429 0.7191 0.2678 0.052 Uiso calc R 1
H H21C 0.6564 0.7048 0.2844 0.052 Uiso calc R 1
C C22 0.3376(3) 0.79010(18) 0.1655(2) 0.0359(8) Uani d . 1
C C23 0.2917(4) 0.8356(2) 0.1151(3) 0.0617(13) Uani d . 1
H H23A 0.2528 0.8131 0.0767 0.092 Uiso calc R 1
H H23B 0.3425 0.861 0.0899 0.092 Uiso calc R 1
H H23C 0.2486 0.8635 0.1446 0.092 Uiso calc R 1
C C24 0.5035(3) 0.5437(2) 0.4138(2) 0.0417(9) Uani d . 1
C C25 0.5612(4) 0.4924(2) 0.3796(2) 0.0561(11) Uani d . 1
H H25A 0.6299 0.5058 0.3748 0.084 Uiso calc R 1
H H25B 0.5349 0.4824 0.3291 0.084 Uiso calc R 1
H H25C 0.5575 0.4547 0.4121 0.084 Uiso calc R 1

loop_
_atom_site_aniso_label
_atom_site_aniso_U_11
_atom_site_aniso_U_22
_atom_site_aniso_U_33
_atom_site_aniso_U_12
_atom_site_aniso_U_13
_atom_site_aniso_U_23
K1 0.0324(5) 0.0411(5) 0.0445(5) -0.0007(3) 0.0030(3) -0.0026(3)
O1 0.0257(11) 0.0253(11) 0.0269(11) 0.0016(9) 0.0042(9) 0.0048(9)
O2 0.0299(13) 0.0408(14) 0.0402(14) -0.0016(11) 0.0153(11) 0.0023(11)
O3 0.0285(12) 0.0220(11) 0.0326(12) 0.0049(9) 0.0016(10) 0.0015(9)
O4 0.0223(11) 0.0207(11) 0.0374(13) 0.0026(9) 0.0038(10) 0.0068(10)
O5 0.0198(11) 0.0289(11) 0.0306(12) -0.0021(9) 0.0029(9) -0.0063(9)
O6 0.0211(11) 0.0257(11) 0.0413(14) -0.0006(9) 0.0036(10) -0.0047(10)
N1 0.0186(12) 0.0228(12) 0.0195(12) -0.0044(10) -0.0023(10) 0.0002(10)
N2 0.0200(13) 0.0274(14) 0.0227(13) 0.0018(11) 0.0021(10) -0.0004(10)
N3 0.0189(12) 0.0194(12) 0.0253(13) 0.0027(10) 0.0029(10) 0.0023(10)
N4 0.081(3) 0.065(2) 0.045(2) 0.039(2) -0.007(2) -0.0071(19)
N5 0.0345(18) 0.049(2) 0.070(2) 0.0018(17) -0.0036(18) 0.0115(19)
C1 0.0216(15) 0.0265(16) 0.0210(15) 0.0015(13) -0.0064(12) -0.0042(12)
C2 0.0325(18) 0.0269(16) 0.0289(17) 0.0026(14) -0.0092(14) -0.0035(14)
C3 0.0335(18) 0.0325(18) 0.0352(18) 0.0119(15) -0.0115(16) -0.0093(15)
C4 0.0273(17) 0.045(2) 0.0340(18) 0.0117(16) -0.0036(15) -0.0141(16)
C5 0.0238(16) 0.0391(19) 0.0266(16) 0.0029(14) -0.0017(14) -0.0069(14)
C6 0.0207(15) 0.0279(16) 0.0225(15) 0.0031(13) -0.0052(12) -0.0054(12)
C7 0.0234(16) 0.0295(17) 0.0206(15) -0.0032(13) -0.0018(13) -0.0015(13)
C8 0.0206(15) 0.0272(16) 0.0220(15) -0.0053(13) -0.0024(12) 0.0000(12)
C9 0.0269(17) 0.0340(18) 0.0313(17) -0.0056(14) 0.0053(14) 0.0057(14)
C10 0.0366(19) 0.0261(17) 0.0335(18) -0.0095(15) 0.0028(15) 0.0072(14)
C11 0.0299(17) 0.0209(15) 0.0285(16) -0.0043(13) -0.0028(14) 0.0008(13)
C12 0.0192(14) 0.0218(15) 0.0198(14) -0.0049(12) -0.0054(12) -0.0001(12)
C13 0.0212(15) 0.0215(15) 0.0201(14) -0.0002(12) -0.0049(12) 0.0004(12)
C14 0.0190(15) 0.0224(14) 0.0197(14) -0.0021(12) 0.0002(11) -0.0002(12)
C15 0.0249(16) 0.0239(16) 0.0280(16) 0.0036(13) 0.0001(13) 0.0016(13)
C16 0.0204(16) 0.0327(17) 0.0340(18) 0.0048(13) 0.0037(14) -0.0020(14)
C17 0.0227(16) 0.0339(17) 0.0295(17) -0.0051(14) 0.0037(13) -0.0004(14)
C18 0.0265(16) 0.0222(15) 0.0276(15) -0.0028(13) 0.0012(13) 0.0015(13)
C19 0.0201(15) 0.0241(15) 0.0205(15) 0.0000(12) -0.0009(12) -0.0017(12)
C20 0.0244(17) 0.0212(15) 0.0212(15) 0.0003(13) 0.0029(12) -0.0010(12)
C21 0.0324(19) 0.0246(17) 0.048(2) 0.0021(14) -0.0034(16) -0.0084(15)
C22 0.037(2) 0.0362(19) 0.0347(19) 0.0065(16) -0.0003(16) -0.0090(16)
C23 0.087(4) 0.051(3) 0.047(2) 0.023(3) 0.000(2) 0.007(2)
C24 0.039(2) 0.047(2) 0.039(2) -0.0073(19) -0.0100(17) 0.0143(18)
C25 0.070(3) 0.062(3) 0.037(2) 0.008(2) -0.005(2) -0.003(2)

loop_
_atom_type_symbol
_atom_type_description
_atom_type_scat_dispersion_real
_atom_type_scat_dispersion_imag
_atom_type_scat_source
C C 0.0033 0.0016 'International Tables Vol C Tables 4.2.6.8 and 6.1.1.4'
H H 0 0 'International Tables Vol C Tables 4.2.6.8 and 6.1.1.4'
N N 0.0061 0.0033 'International Tables Vol C Tables 4.2.6.8 and 6.1.1.4'
O O 0.0106 0.006 'International Tables Vol C Tables 4.2.6.8 and 6.1.1.4'
K K 0.2009 0.2494 'International Tables Vol C Tables 4.2.6.8 and 6.1.1.4'

loop_
_geom_angle_atom_site_label_1
_geom_angle_atom_site_label_2
_geom_angle_atom_site_label_3
_geom_angle_site_symmetry_1
_geom_angle_site_symmetry_3
_geom_angle
O6 K1 O3 6_556 3_566 112.54(7)
O6 K1 O5 6_556 . 115.90(7)
O3 K1 O5 3_566 . 121.26(7)
O6 K1 O2 6_556 . 72.33(8)
O3 K1 O2 3_566 . 86.60(7)
O5 K1 O2 . . 138.35(7)
O6 K1 N5 6_556 . 129.03(9)
O3 K1 N5 3_566 . 97.19(9)
O5 K1 N5 . . 76.62(9)
O2 K1 N5 . . 69.09(9)
O6 K1 N4 6_556 . 100.86(10)
O3 K1 N4 3_566 . 65.38(8)
O5 K1 N4 . . 74.58(8)
O2 K1 N4 . . 146.57(9)
N5 K1 N4 . . 129.49(11)
C1 O1 H1O . . 109.5
C7 O2 K1 . . 155.1(2)
C13 O3 K1 . 3_466 137.67(19)
C19 O4 H4O . . 109.5
C20 O5 K1 . . 125.27(18)
C20 O6 K1 . 6_656 130.59(19)
C8 N1 C12 . . 117.3(3)
C7 N2 C6 . . 129.0(3)
C7 N2 H2N . . 115.5
C6 N2 H2N . . 115.5
C13 N3 C14 . . 128.0(3)
C13 N3 H3N . . 116
C14 N3 H3N . . 116
C22 N4 K1 . . 145.3(4)
C24 N5 K1 . . 108.0(3)
O1 C1 C2 . . 124.0(3)
O1 C1 C6 . . 116.3(3)
C2 C1 C6 . . 119.8(3)
C3 C2 C1 . . 119.9(3)
C3 C2 H2 . . 120
C1 C2 H2 . . 120
C4 C3 C2 . . 120.2(3)
C4 C3 H3 . . 119.9
C2 C3 H3 . . 119.9
C5 C4 C3 . . 121.0(3)
C5 C4 H4 . . 119.5
C3 C4 H4 . . 119.5
C4 C5 C6 . . 119.2(3)
C4 C5 H5 . . 120.4
C6 C5 H5 . . 120.4
C5 C6 C1 . . 120.0(3)
C5 C6 N2 . . 124.6(3)
C1 C6 N2 . . 115.4(3)
O2 C7 N2 . . 125.3(3)
O2 C7 C8 . . 120.1(3)
N2 C7 C8 . . 114.6(3)
N1 C8 C9 . . 123.0(3)
N1 C8 C7 . . 118.2(3)
C9 C8 C7 . . 118.8(3)
C10 C9 C8 . . 118.8(3)
C10 C9 H9 . . 120.6
C8 C9 H9 . . 120.6
C9 C10 C11 . . 118.9(3)
C9 C10 H10 . . 120.6
C11 C10 H10 . . 120.6
C10 C11 C12 . . 118.6(3)
C10 C11 H11 . . 120.7
C12 C11 H11 . . 120.7
N1 C12 C11 . . 123.4(3)
N1 C12 C13 . . 118.3(2)
C11 C12 C13 . . 118.2(3)
O3 C13 N3 . . 125.2(3)
O3 C13 C12 . . 119.8(3)
N3 C13 C12 . . 114.9(3)
C15 C14 C19 . . 120.1(3)
C15 C14 N3 . . 124.7(3)
C19 C14 N3 . . 115.1(3)
C14 C15 C16 . . 120.0(3)
C14 C15 H15 . . 120
C16 C15 H15 . . 120
C17 C16 C15 . . 120.4(3)
C17 C16 H16 . . 119.8
C15 C16 H16 . . 119.8
C16 C17 C18 . . 120.1(3)
C16 C17 H17 . . 120
C18 C17 H17 . . 120
C17 C18 C19 . . 120.3(3)
C17 C18 H18 . . 119.8
C19 C18 H18 . . 119.8
O4 C19 C18 . . 124.5(3)
O4 C19 C14 . . 116.4(3)
C18 C19 C14 . . 119.2(3)
O6 C20 O5 . . 124.1(3)
O6 C20 C21 . . 118.3(3)
O5 C20 C21 . . 117.6(3)
C20 C21 H21A . . 109.5
C20 C21 H21B . . 109.5
H21A C21 H21B . . 109.5
C20 C21 H21C . . 109.5
H21A C21 H21C . . 109.5
H21B C21 H21C . . 109.5
N4 C22 C23 . . 178.6(5)
C22 C23 H23A . . 109.5
C22 C23 H23B . . 109.5
H23A C23 H23B . . 109.5
C22 C23 H23C . . 109.5
H23A C23 H23C . . 109.5
H23B C23 H23C . . 109.5
N5 C24 C25 . . 179.2(5)
C24 C25 H25A . . 109.5
C24 C25 H25B . . 109.5
H25A C25 H25B . . 109.5
C24 C25 H25C . . 109.5
H25A C25 H25C . . 109.5
H25B C25 H25C . . 109.5

loop_
_geom_bond_atom_site_label_1
_geom_bond_atom_site_label_2
_geom_bond_site_symmetry_2
_geom_bond_distance
K1 O6 6_556 2.697(2)
K1 O3 3_566 2.723(2)
K1 O5 . 2.751(2)
K1 O2 . 2.781(2)
K1 N5 . 3.011(4)
K1 N4 . 3.209(4)
O1 C1 . 1.354(4)
O1 H1O . 0.84
O2 C7 . 1.234(4)
O3 C13 . 1.236(4)
O3 K1 3_466 2.723(2)
O4 C19 . 1.356(4)
O4 H4O . 0.84
O5 C20 . 1.258(4)
O6 C20 . 1.257(4)
O6 K1 6_656 2.697(2)
N1 C8 . 1.341(4)
N1 C12 . 1.341(4)
N2 C7 . 1.342(4)
N2 C6 . 1.408(4)
N2 H2N . 0.88
N3 C13 . 1.343(4)
N3 C14 . 1.417(4)
N3 H3N . 0.88
N4 C22 . 1.123(5)
N5 C24 . 1.129(5)
C1 C2 . 1.388(4)
C1 C6 . 1.406(5)
C2 C3 . 1.387(5)
C2 H2 . 0.95
C3 C4 . 1.384(5)
C3 H3 . 0.95
C4 C5 . 1.382(5)
C4 H4 . 0.95
C5 C6 . 1.400(5)
C5 H5 . 0.95
C7 C8 . 1.503(4)
C8 C9 . 1.392(4)
C9 C10 . 1.382(5)
C9 H9 . 0.95
C10 C11 . 1.383(5)
C10 H10 . 0.95
C11 C12 . 1.389(4)
C11 H11 . 0.95
C12 C13 . 1.503(4)
C14 C15 . 1.388(4)
C14 C19 . 1.404(4)
C15 C16 . 1.387(5)
C15 H15 . 0.95
C16 C17 . 1.379(5)
C16 H16 . 0.95
C17 C18 . 1.391(5)
C17 H17 . 0.95
C18 C19 . 1.392(4)
C18 H18 . 0.95
C20 C21 . 1.510(4)
C21 H21A . 0.98
C21 H21B . 0.98
C21 H21C . 0.98
C22 C23 . 1.449(6)
C23 H23A . 0.98
C23 H23B . 0.98
C23 H23C . 0.98
C24 C25 . 1.467(6)
C25 H25A . 0.98
C25 H25B . 0.98
C25 H25C . 0.98

loop_
_geom_hbond_atom_site_label_D
_geom_hbond_atom_site_label_H
_geom_hbond_atom_site_label_A
_geom_hbond_site_symmetry_A
_geom_hbond_distance_DH
_geom_hbond_distance_HA
_geom_hbond_distance_DA
_geom_hbond_angle_DHA
O4 H4O O6 2_565 0.84 1.8 2.638(3) 173.6
O1 H1O O5 2_565 0.84 1.78 2.618(3) 174.5

loop_
_geom_torsion_atom_site_label_1
_geom_torsion_atom_site_label_2
_geom_torsion_atom_site_label_3
_geom_torsion_atom_site_label_4
_geom_torsion_site_symmetry_1
_geom_torsion
O6 K1 O2 C7 6_556 -53.9(5)
O3 K1 O2 C7 3_566 61.1(5)
O5 K1 O2 C7 . -163.2(5)
N5 K1 O2 C7 . 160.1(5)
N4 K1 O2 C7 . 29.0(6)
O6 K1 O5 C20 6_556 172.2(2)
O3 K1 O5 C20 3_566 29.7(3)
O2 K1 O5 C20 . -95.6(2)
N5 K1 O5 C20 . -60.7(2)
N4 K1 O5 C20 . 77.4(2)
O6 K1 N4 C22 6_556 25.3(5)
O3 K1 N4 C22 3_566 -84.7(5)
O5 K1 N4 C22 . 139.4(5)
O2 K1 N4 C22 . -49.0(6)
N5 K1 N4 C22 . -163.2(5)
O6 K1 N5 C24 6_556 79.2(3)
O3 K1 N5 C24 3_566 -153.9(3)
O5 K1 N5 C24 . -33.4(3)
O2 K1 N5 C24 . 122.5(3)
N4 K1 N5 C24 . -90.1(3)
O1 C1 C2 C3 . 177.9(3)
C6 C1 C2 C3 . -0.5(4)
C1 C2 C3 C4 . 0.1(5)
C2 C3 C4 C5 . 0.4(5)
C3 C4 C5 C6 . -0.3(5)
C4 C5 C6 C1 . -0.2(4)
C4 C5 C6 N2 . 178.7(3)
O1 C1 C6 C5 . -177.9(3)
C2 C1 C6 C5 . 0.6(4)
O1 C1 C6 N2 . 3.1(4)
C2 C1 C6 N2 . -178.4(3)
C7 N2 C6 C5 . -2.6(5)
C7 N2 C6 C1 . 176.3(3)
K1 O2 C7 N2 . 151.0(4)
K1 O2 C7 C8 . -31.2(7)
C6 N2 C7 O2 . 0.7(5)
C6 N2 C7 C8 . -177.3(3)
C12 N1 C8 C9 . -0.3(4)
C12 N1 C8 C7 . 178.4(2)
O2 C7 C8 N1 . -174.4(3)
N2 C7 C8 N1 . 3.6(4)
O2 C7 C8 C9 . 4.3(4)
N2 C7 C8 C9 . -177.6(3)
N1 C8 C9 C10 . 1.0(5)
C7 C8 C9 C10 . -177.6(3)
C8 C9 C10 C11 . -0.5(5)
C9 C10 C11 C12 . -0.7(5)
C8 N1 C12 C11 . -0.9(4)
C8 N1 C12 C13 . 177.1(2)
C10 C11 C12 N1 . 1.4(5)
C10 C11 C12 C13 . -176.7(3)
K1 O3 C13 N3 3_466 114.6(3)
K1 O3 C13 C12 3_466 -67.2(4)
C14 N3 C13 O3 . 8.1(5)
C14 N3 C13 C12 . -170.2(3)
N1 C12 C13 O3 . -179.6(3)
C11 C12 C13 O3 . -1.4(4)
N1 C12 C13 N3 . -1.2(4)
C11 C12 C13 N3 . 177.0(3)
C13 N3 C14 C15 . 2.1(5)
C13 N3 C14 C19 . 179.9(3)
C19 C14 C15 C16 . -0.3(5)
N3 C14 C15 C16 . 177.4(3)
C14 C15 C16 C17 . 0.6(5)
C15 C16 C17 C18 . 0.0(5)
C16 C17 C18 C19 . -0.8(5)
C17 C18 C19 O4 . -179.6(3)
C17 C18 C19 C14 . 1.0(5)
C15 C14 C19 O4 . -179.9(3)
N3 C14 C19 O4 . 2.2(4)
C15 C14 C19 C18 . -0.5(4)
N3 C14 C19 C18 . -178.4(3)
K1 O6 C20 O5 6_656 142.5(2)
K1 O6 C20 C21 6_656 -37.9(4)
K1 O5 C20 O6 . 156.2(2)
K1 O5 C20 C21 . -23.4(4)
